data_7121536
loop_
_publ_author_name
'Lou, Dandan'
'Lu, Xiangcheng'
'Zhang, Mengxing'
'Bai, Ming'
'Jiang, Jianzhuang'

_publ_section_title
;
 Regulating the emission of tetraphenylethenes by changing the alkoxyl
 linkage length between two neighboring phenyl moieties.
;
_journal_issue 51
_journal_name_full 'Chemical communications (Cambridge, England)'
_journal_page_first 6987
_journal_page_last 6990
_journal_paper_doi 10.1039/c8cc01184b
_journal_volume 54
_journal_year 2018
_chemical_formula_sum 'C28 H22 O2'
_chemical_formula_weight 390.46
_space_group_IT_number 14
_space_group_name_Hall '-P 2yn'
_space_group_name_H-M_alt 'P 1 21/n 1'
_symmetry_cell_setting monoclinic
_symmetry_space_group_name_Hall '-P 2yn'
_symmetry_space_group_name_H-M 'P 1 21/n 1'
_atom_sites_solution_hydrogens geom
_atom_sites_solution_primary direct
_atom_sites_solution_secondary difmap
_audit_creation_method SHELXL-97
_audit_update_record
;
2018-01-26 deposited with the CCDC.
2018-04-18 downloaded from the CCDC.
;
_cell_angle_alpha 90.00
_cell_angle_beta 97.242(3)
_cell_angle_gamma 90.00
_cell_formula_units_Z 4
_cell_length_a 9.1319(3)
_cell_length_b 19.4605(5)
_cell_length_c 12.3122(4)
_cell_measurement_reflns_used 4731
_cell_measurement_temperature 293(2)
_cell_measurement_theta_max 70.5790
_cell_measurement_theta_min 4.2590
_cell_volume 2170.56(12)
_computing_structure_refinement 'SHELXL-97 (Sheldrick, 1997)'
_computing_structure_solution 'SHELXS-97 (Sheldrick, 1990)'
_diffrn_ambient_temperature 293(2)
_diffrn_measured_fraction_theta_full 0.975
_diffrn_measured_fraction_theta_max 0.975
_diffrn_measurement_device_type 'SuperNova, Dual, Cu at home/near, Eos'
_diffrn_radiation_monochromator graphite
_diffrn_radiation_source 'fine-focus sealed tube'
_diffrn_radiation_type CuK\a
_diffrn_radiation_wavelength 1.54178
_diffrn_reflns_av_R_equivalents 0.0200
_diffrn_reflns_av_sigmaI/netI 0.0289
_diffrn_reflns_limit_h_max 8
_diffrn_reflns_limit_h_min -11
_diffrn_reflns_limit_k_max 23
_diffrn_reflns_limit_k_min -23
_diffrn_reflns_limit_l_max 15
_diffrn_reflns_limit_l_min -15
_diffrn_reflns_number 8212
_diffrn_reflns_theta_full 70.71
_diffrn_reflns_theta_max 70.71
_diffrn_reflns_theta_min 4.27
_exptl_absorpt_coefficient_mu 0.579
_exptl_crystal_density_diffrn 1.195
_exptl_crystal_density_method 'not measured'
_exptl_crystal_description block
_exptl_crystal_F_000 824
_platon_squeeze_details
;
;
_refine_diff_density_max 0.406
_refine_diff_density_min -0.362
_refine_diff_density_rms 0.055
_refine_ls_extinction_method none
_refine_ls_goodness_of_fit_ref 1.064
_refine_ls_hydrogen_treatment mixed
_refine_ls_matrix_type full
_refine_ls_number_parameters 272
_refine_ls_number_reflns 4065
_refine_ls_number_restraints 762
_refine_ls_restrained_S_all 1.009
_refine_ls_R_factor_all 0.0629
_refine_ls_R_factor_gt 0.0568
_refine_ls_shift/su_max 0.002
_refine_ls_shift/su_mean 0.001
_refine_ls_structure_factor_coef Fsqd
_refine_ls_weighting_details 'calc w=1/[\s^2^(Fo^2^)+(0.2000P)^2^+0.0000P] where P=(Fo^2^+2Fc^2^)/3'
_refine_ls_weighting_scheme calc
_refine_ls_wR_factor_gt 0.2326
_refine_ls_wR_factor_ref 0.2440
_reflns_d_resolution_high 0.8167
_reflns_number_gt 3464
_reflns_number_total 4065
_reflns_threshold_expression >2sigma(I)
_cod_data_source_file c8cc01184b2.cif
_cod_data_source_block 1_CCDC3
_cod_depositor_comments
;
The following automatic conversions were performed:

'_symmetry_cell_setting' value 'Monoclinic' changed to 'monoclinic'
according to
/home/data/users/saulius/crontab/automatic-downloads/rss-feeds/RSC/lib/dictionaries/cif_core.dic
dictionary named 'cif_core.dic' version 2.4.2 from 2011-04-26.

Automatic conversion script
Id: cif_fix_values 4973 2017-02-22 13:04:09Z antanas 

 Adding full bibliography for 7121533--7121537.cif.
;
_cod_original_cell_volume 2170.56(11)
_cod_original_sg_symbol_H-M 'P2(1)/n  '
_cod_database_code 7121536
_shelx_title ' 1 in P2(1)/n'
_shelx_f_calc_maximum 187.11
_shelx_f_squared_multiplier 1.000

loop_
_symmetry_equiv_pos_as_xyz
'x, y, z'
'-x+1/2, y+1/2, -z+1/2'
'-x, -y, -z'
'x-1/2, -y-1/2, z-1/2'

loop_
_atom_site_label
_atom_site_type_symbol
_atom_site_fract_x
_atom_site_fract_y
_atom_site_fract_z
_atom_site_U_iso_or_equiv
_atom_site_adp_type
_atom_site_occupancy
_atom_site_symmetry_multiplicity
_atom_site_calc_flag
_atom_site_refinement_flags
O2 O -0.22929(13) 0.16728(7) 0.68124(11) 0.0283(4) Uani 1 1 d .
O1 O -0.07512(13) 0.29911(6) 0.74890(11) 0.0277(4) Uani 1 1 d .
C28 C 0.14831(18) 0.23435(9) 0.80457(13) 0.0216(4) Uani 1 1 d U
C27 C 0.06535(17) 0.16849(9) 0.79193(14) 0.0210(4) Uani 1 1 d U
C26 C -0.0529(2) 0.16252(9) 0.96496(15) 0.0268(4) Uani 1 1 d U
H26A H 0.0411 0.1632 1.0041 0.032 Uiso 1 1 calc R
C25 C 0.2600(2) 0.16259(9) 0.59665(15) 0.0266(4) Uani 1 1 d U
H25A H 0.1971 0.2003 0.5860 0.032 Uiso 1 1 calc R
C24 C 0.32966(19) 0.05561(9) 0.68609(15) 0.0255(4) Uani 1 1 d U
H24A H 0.3124 0.0207 0.7344 0.031 Uiso 1 1 calc R
C23 C 0.07605(18) 0.29695(9) 0.78238(14) 0.0229(4) Uani 1 1 d U
C22 C 0.1498(2) 0.35883(10) 0.79916(16) 0.0289(4) Uani 1 1 d U
H22A H 0.0985 0.3999 0.7859 0.035 Uiso 1 1 calc R
C21 C -0.3331(2) 0.16041(10) 0.84913(19) 0.0332(5) Uani 1 1 d U
H21A H -0.4270 0.1592 0.8099 0.040 Uiso 1 1 calc R
C20 C 0.10354(17) 0.11363(8) 0.73461(13) 0.0203(4) Uani 1 1 d U
C19 C -0.1527(2) -0.02595(11) 0.61281(17) 0.0324(4) Uani 1 1 d U
H19A H -0.2005 -0.0377 0.5441 0.039 Uiso 1 1 calc R
C18 C -0.21081(19) 0.16496(9) 0.79413(16) 0.0246(4) Uani 1 1 d U
C17 C 0.23322(17) 0.11136(8) 0.67200(14) 0.0215(4) Uani 1 1 d U
C16 C -0.06837(18) 0.16523(8) 0.85051(14) 0.0218(4) Uani 1 1 d U
C15 C -0.05971(19) 0.03068(9) 0.62471(15) 0.0257(4) Uani 1 1 d U
H15A H -0.0451 0.0562 0.5632 0.031 Uiso 1 1 calc R
C14 C 0.29880(19) 0.23584(10) 0.84197(15) 0.0263(4) Uani 1 1 d U
H14A H 0.3494 0.1948 0.8571 0.032 Uiso 1 1 calc R
C13 C 0.01210(17) 0.05015(9) 0.72630(14) 0.0217(4) Uani 1 1 d U
C12 C 0.3748(2) 0.29800(10) 0.85702(16) 0.0297(4) Uani 1 1 d U
H12A H 0.4754 0.2981 0.8813 0.036 Uiso 1 1 calc R
C11 C -0.3167(2) 0.15756(11) 0.96185(19) 0.0357(5) Uani 1 1 d U
H11A H -0.3995 0.1548 0.9986 0.043 Uiso 1 1 calc R
C10 C -0.1751(2) 0.15879(10) 1.02120(17) 0.0341(5) Uani 1 1 d U
H10A H -0.1633 0.1571 1.0973 0.041 Uiso 1 1 calc R
C9 C 0.3805(2) 0.15726(10) 0.53768(16) 0.0309(4) Uani 1 1 d U
H9A H 0.3959 0.1908 0.4865 0.037 Uiso 1 1 calc R
C8 C -0.2609(2) 0.23417(11) 0.63575(16) 0.0315(4) Uani 1 1 d U
H8A H -0.3310 0.2572 0.6764 0.038 Uiso 1 1 calc R
H8B H -0.3058 0.2296 0.5604 0.038 Uiso 1 1 calc R
C7 C 0.3003(2) 0.36004(10) 0.83573(16) 0.0307(4) Uani 1 1 d U
H7A H 0.3504 0.4016 0.8458 0.037 Uiso 1 1 calc R
C6 C 0.4517(2) 0.05154(10) 0.62860(18) 0.0312(4) Uani 1 1 d U
H6A H 0.5160 0.0145 0.6400 0.037 Uiso 1 1 calc R
C5 C -0.0093(2) 0.01039(9) 0.81744(16) 0.0282(4) Uani 1 1 d U
H5A H 0.0379 0.0220 0.8864 0.034 Uiso 1 1 calc R
C4 C 0.4774(2) 0.10232(10) 0.55493(17) 0.0308(4) Uani 1 1 d U
H4A H 0.5591 0.0997 0.5171 0.037 Uiso 1 1 calc R
C3 C -0.1739(2) -0.06499(10) 0.7037(2) 0.0337(5) Uani 1 1 d U
H3A H -0.2361 -0.1030 0.6965 0.040 Uiso 1 1 calc R
C2 C -0.1024(2) -0.04711(10) 0.80451(18) 0.0342(5) Uani 1 1 d U
H2A H -0.1160 -0.0736 0.8653 0.041 Uiso 1 1 calc R
C1 C -0.1224(2) 0.27729(10) 0.63956(16) 0.0306(4) Uani 1 1 d U
H1A H -0.0449 0.2506 0.6126 0.037 Uiso 1 1 calc R
H1B H -0.1418 0.3171 0.5926 0.037 Uiso 1 1 calc R

loop_
_atom_site_aniso_label
_atom_site_aniso_U_11
_atom_site_aniso_U_22
_atom_site_aniso_U_33
_atom_site_aniso_U_23
_atom_site_aniso_U_13
_atom_site_aniso_U_12
O2 0.0214(6) 0.0317(7) 0.0315(7) 0.0001(5) 0.0023(5) 0.0017(5)
O1 0.0205(6) 0.0270(7) 0.0360(7) -0.0005(5) 0.0050(5) 0.0047(5)
C28 0.0200(8) 0.0204(8) 0.0254(8) -0.0016(6) 0.0066(6) -0.0015(6)
C27 0.0159(7) 0.0210(8) 0.0260(8) 0.0000(6) 0.0027(6) -0.0001(5)
C26 0.0259(9) 0.0265(8) 0.0293(9) -0.0029(6) 0.0083(7) -0.0023(6)
C25 0.0262(8) 0.0222(8) 0.0331(9) -0.0026(7) 0.0102(7) -0.0026(6)
C24 0.0211(8) 0.0253(8) 0.0310(9) -0.0008(6) 0.0066(7) 0.0017(6)
C23 0.0191(8) 0.0239(9) 0.0265(8) -0.0031(6) 0.0065(6) -0.0008(6)
C22 0.0297(9) 0.0219(8) 0.0368(9) -0.0037(6) 0.0107(7) -0.0019(6)
C21 0.0198(8) 0.0332(9) 0.0478(11) -0.0030(8) 0.0096(8) 0.0011(7)
C20 0.0173(7) 0.0187(7) 0.0252(7) 0.0011(6) 0.0031(6) 0.0016(6)
C19 0.0218(8) 0.0326(9) 0.0428(10) -0.0055(8) 0.0040(7) -0.0044(7)
C18 0.0192(8) 0.0230(8) 0.0323(9) 0.0000(6) 0.0063(6) 0.0014(6)
C17 0.0176(7) 0.0195(8) 0.0282(8) -0.0034(6) 0.0059(6) -0.0022(6)
C16 0.0176(8) 0.0189(7) 0.0301(9) -0.0035(6) 0.0081(6) -0.0031(5)
C15 0.0236(8) 0.0252(8) 0.0287(8) 0.0001(6) 0.0046(6) -0.0021(6)
C14 0.0218(8) 0.0273(9) 0.0303(8) -0.0025(6) 0.0048(6) -0.0030(6)
C13 0.0151(7) 0.0209(8) 0.0303(8) 0.0006(6) 0.0074(6) 0.0032(5)
C12 0.0225(8) 0.0345(10) 0.0327(9) -0.0052(7) 0.0059(7) -0.0081(7)
C11 0.0292(9) 0.0349(10) 0.0477(11) -0.0036(8) 0.0232(8) -0.0035(7)
C10 0.0405(11) 0.0308(10) 0.0340(9) -0.0009(7) 0.0161(8) -0.0023(7)
C9 0.0322(9) 0.0280(9) 0.0363(10) -0.0046(7) 0.0192(8) -0.0078(7)
C8 0.0222(8) 0.0355(10) 0.0359(9) 0.0022(8) 0.0008(7) 0.0026(7)
C7 0.0287(9) 0.0280(9) 0.0370(9) -0.0062(7) 0.0102(7) -0.0126(7)
C6 0.0205(8) 0.0322(9) 0.0424(10) -0.0066(8) 0.0095(7) 0.0047(7)
C5 0.0291(8) 0.0234(8) 0.0333(9) 0.0018(7) 0.0083(7) -0.0004(7)
C4 0.0235(8) 0.0331(9) 0.0385(9) -0.0115(7) 0.0144(7) -0.0069(7)
C3 0.0251(9) 0.0214(8) 0.0566(12) -0.0007(8) 0.0131(8) -0.0044(7)
C2 0.0349(10) 0.0284(9) 0.0414(11) 0.0079(7) 0.0134(8) -0.0034(7)
C1 0.0246(8) 0.0321(9) 0.0349(9) 0.0049(7) 0.0035(7) 0.0002(7)

loop_
_atom_type_symbol
_atom_type_description
_atom_type_scat_dispersion_real
_atom_type_scat_dispersion_imag
_atom_type_scat_source
C C 0.0181 0.0091 'International Tables Vol C Tables 4.2.6.8 and 6.1.1.4'
H H 0.0000 0.0000 'International Tables Vol C Tables 4.2.6.8 and 6.1.1.4'
O O 0.0492 0.0322 'International Tables Vol C Tables 4.2.6.8 and 6.1.1.4'

loop_
_geom_angle_atom_site_label_1
_geom_angle_atom_site_label_2
_geom_angle_atom_site_label_3
_geom_angle
C18 O2 C8 114.63(14)
C23 O1 C1 116.23(13)
C23 C28 C14 117.94(15)
C23 C28 C27 120.64(15)
C14 C28 C27 121.39(15)
C20 C27 C16 119.94(14)
C20 C27 C28 125.08(15)
C16 C27 C28 114.98(14)
C10 C26 C16 121.29(17)
C9 C25 C17 120.32(17)
C6 C24 C17 120.88(17)
C22 C23 C28 121.43(16)
C22 C23 O1 117.69(15)
C28 C23 O1 120.76(15)
C23 C22 C7 120.38(17)
C18 C21 C11 120.33(18)
C27 C20 C13 120.87(14)
C27 C20 C17 124.57(15)
C13 C20 C17 114.52(13)
C15 C19 C3 119.72(18)
C21 C18 C16 121.16(18)
C21 C18 O2 119.53(17)
C16 C18 O2 119.28(15)
C24 C17 C25 118.36(15)
C24 C17 C20 119.23(15)
C25 C17 C20 122.38(15)
C18 C16 C26 118.04(16)
C18 C16 C27 121.80(16)
C26 C16 C27 120.16(15)
C19 C15 C13 121.64(17)
C28 C14 C12 121.02(17)
C15 C13 C5 118.29(16)
C15 C13 C20 119.05(15)
C5 C13 C20 122.62(16)
C7 C12 C14 120.19(17)
C21 C11 C10 119.99(18)
C26 C10 C11 119.17(19)
C25 C9 C4 120.45(18)
O2 C8 C1 111.44(15)
C22 C7 C12 119.01(16)
C4 C6 C24 120.32(17)
C13 C5 C2 119.68(18)
C6 C4 C9 119.63(16)
C2 C3 C19 119.50(17)
C3 C2 C5 121.16(18)
O1 C1 C8 110.29(16)

loop_
_geom_bond_atom_site_label_1
_geom_bond_atom_site_label_2
_geom_bond_distance
O2 C18 1.380(2)
O2 C8 1.432(2)
O1 C23 1.391(2)
O1 C1 1.426(2)
C28 C23 1.396(2)
C28 C14 1.393(2)
C28 C27 1.487(2)
C27 C20 1.350(2)
C27 C16 1.496(2)
C26 C10 1.387(3)
C26 C16 1.399(3)
C25 C9 1.397(2)
C25 C17 1.404(2)
C24 C6 1.396(2)
C24 C17 1.394(2)
C23 C22 1.383(2)
C22 C7 1.391(3)
C21 C18 1.380(3)
C21 C11 1.378(3)
C20 C13 1.487(2)
C20 C17 1.493(2)
C19 C15 1.387(3)
C19 C3 1.387(3)
C18 C16 1.395(2)
C15 C13 1.390(3)
C14 C12 1.395(3)
C13 C5 1.397(3)
C12 C7 1.394(3)
C11 C10 1.403(3)
C9 C4 1.387(3)
C8 C1 1.513(3)
C6 C4 1.381(3)
C5 C2 1.402(3)
C3 C2 1.372(3)

loop_
_platon_squeeze_void_nr
_platon_squeeze_void_average_x
_platon_squeeze_void_average_y
_platon_squeeze_void_average_z
_platon_squeeze_void_volume
_platon_squeeze_void_count_electrons
_platon_squeeze_void_content
1 0.000 0.500 0.500 108 43 ' '
2 0.500 1.000 0.000 108 43 ' '
